data_7247020
loop_
_publ_author_name
'Brown, Matthew L.'
'Karpiuk, Thomas E.'
'Leznoff, Daniel B.'

_publ_section_title
;
 Emissive lanthanide dicyanoaurate coordination polymers with
 2,2&#x2032;-bipyridine dioxide antenna groups and their hydration states
;
_journal_issue 33
_journal_name_full CrystEngComm
_journal_page_first 4658
_journal_page_last 4668
_journal_paper_doi 10.1039/D3CE00583F
_journal_volume 25
_journal_year 2023
_chemical_formula_moiety '(C20 H16 Yb1 N4 O4), 3(C2 Au1 N2), 6(H2 O)'
_chemical_formula_sum 'C26 H28 Au3 N10 O10 Yb'
_chemical_formula_weight 1404.52
_space_group_crystal_system monoclinic
_space_group_IT_number 15
_space_group_name_Hall '-C 2yc'
_space_group_name_H-M_alt 'C 1 2/c 1'
_atom_sites_solution_hydrogens mixed
_atom_sites_solution_primary dual
_audit_creation_date 2022-11-27
_audit_creation_method
;
Olex2 1.2
(compiled 2018.05.29 svn.r3508 for OlexSys, GUI svn.r5506)
;
_audit_update_record
;
2022-12-01 deposited with the CCDC.	2023-07-05 downloaded from the CCDC.
;
_cell_angle_alpha 90
_cell_angle_beta 91.030(3)
_cell_angle_gamma 90
_cell_formula_units_Z 4
_cell_length_a 7.7711(13)
_cell_length_b 19.156(3)
_cell_length_c 23.765(4)
_cell_measurement_reflns_used 9920
_cell_measurement_temperature 150(2)
_cell_measurement_theta_max 32.948
_cell_measurement_theta_min 2.732
_cell_volume 3537.2(10)
_computing_cell_refinement 'SAINT V8.38A (?, 2016)'
_computing_data_reduction 'SAINT V8.38A (?, 2016)'
_computing_molecular_graphics
;
Olex2 (Dolomanov et al., 2009) and 
ShelxLE (H\"ubschle et al., 2011)
;
_computing_publication_material 'Olex2 (Dolomanov et al., 2009)'
_computing_structure_refinement 'ShelXL (Sheldrick, 2015)'
_computing_structure_solution 'ShelXT (Sheldrick, 2015)'
_diffrn_ambient_temperature 150(2)
_diffrn_detector 'Bruker APEX2 area detector'
_diffrn_detector_area_resol_mean 8.3
_diffrn_measured_fraction_theta_full 1.000
_diffrn_measured_fraction_theta_max 1.000
_diffrn_measurement_device 'three-circle diffractometer'
_diffrn_measurement_device_type 'Bruker APEX-II CCD'
_diffrn_measurement_method '\f and \w scans'
_diffrn_radiation_monochromator 'horizontally mounted graphite crystal (Triumph Monochromator, parallel)'
_diffrn_radiation_type MoK\a
_diffrn_radiation_wavelength 0.71073
_diffrn_reflns_av_R_equivalents 0.0499
_diffrn_reflns_av_unetI/netI 0.0278
_diffrn_reflns_Laue_measured_fraction_full 1.000
_diffrn_reflns_Laue_measured_fraction_max 1.000
_diffrn_reflns_limit_h_max 10
_diffrn_reflns_limit_h_min -10
_diffrn_reflns_limit_k_max 26
_diffrn_reflns_limit_k_min -26
_diffrn_reflns_limit_l_max 32
_diffrn_reflns_limit_l_min -32
_diffrn_reflns_number 42442
_diffrn_reflns_point_group_measured_fraction_full 1.000
_diffrn_reflns_point_group_measured_fraction_max 1.000
_diffrn_reflns_theta_full 25.242
_diffrn_reflns_theta_max 29.131
_diffrn_reflns_theta_min 1.714
_diffrn_source 'sealed tube'
_diffrn_standards_number 0
_exptl_absorpt_coefficient_mu 15.090
_exptl_absorpt_correction_T_max 0.7466
_exptl_absorpt_correction_T_min 0.2926
_exptl_absorpt_correction_type multi-scan
_exptl_absorpt_process_details
;
	SADABS-2016/2 (Bruker,2016/2) was used for absorption correction. 
	R2(int) was 0.1466 before and 0.0588 after correction. 
	The Ratio of minimum to maximum transmission is 0.3919.
;
_exptl_crystal_colour colourless
_exptl_crystal_colour_primary colourless
_exptl_crystal_density_diffrn 2.637
_exptl_crystal_description Prism
_exptl_crystal_F_000 2564
_exptl_crystal_recrystallization_method 'Slow evaporation from water'
_exptl_crystal_size_max 1.044
_exptl_crystal_size_mid 0.48
_exptl_crystal_size_min 0.121
_refine_diff_density_max 2.300
_refine_diff_density_min -1.796
_refine_diff_density_rms 0.163
_refine_ls_extinction_method none
_refine_ls_goodness_of_fit_ref 1.068
_refine_ls_hydrogen_treatment mixed
_refine_ls_matrix_type full
_refine_ls_number_parameters 256
_refine_ls_number_reflns 4774
_refine_ls_number_restraints 16
_refine_ls_restrained_S_all 1.067
_refine_ls_R_factor_all 0.0302
_refine_ls_R_factor_gt 0.0246
_refine_ls_shift/su_max 0.002
_refine_ls_shift/su_mean 0.000
_refine_ls_structure_factor_coef Fsqd
_refine_ls_weighting_details 'w=1/[\s^2^(Fo^2^)+(0.0145P)^2^+29.4475P] where P=(Fo^2^+2Fc^2^)/3'
_refine_ls_weighting_scheme calc
_refine_ls_wR_factor_gt 0.0515
_refine_ls_wR_factor_ref 0.0538
_reflns_Friedel_coverage 0.000
_reflns_number_gt 4271
_reflns_number_total 4774
_reflns_threshold_expression 'I > 2\s(I)'
_cod_data_source_file d3ce00583f2.cif
_cod_data_source_block YbWater6
_cod_depositor_comments 'Adding full bibliography for 7247008--7247022.cif.'
_cod_original_cell_volume 3537.1(10)
_cod_database_code 7247020
_shelx_shelxl_version_number 2019/2
_shelx_space_group_comment
;
The symmetry employed for this shelxl refinement is uniquely defined
by the following loop, which should always be used as a source of
symmetry information in preference to the above space-group names.
They are only intended as comments.
;
_shelx_estimated_absorpt_t_max 0.263
_shelx_estimated_absorpt_t_min 0.022
_olex2_refinement_description
;
1. Fixed Uiso
 At 1.2 times of:
  All C(H) groups
 At 1.5 times of:
  All O(H,H) groups
2. Restrained distances
 O1-H1A = O1-H1B = O2_$1-H2A_$1 = O2_$1-H2B_$1 = O3_$2-H3A_$2 = O3_$2-H3B_$2
 0.9 with sigma of 0.02
 H2A-H3B_$3
 2.2 with sigma of 0.02
 H1A-H1B
 1.424 with sigma of 0.04
 H2A-H2B
 1.409 with sigma of 0.04
 H3A-H3B
 1.423 with sigma of 0.04
3. Uiso/Uaniso restraints and constraints
Au2A \\sim Au2B: within 2A with sigma of 0.04 and sigma for terminal atoms of
0.08
4. Rigid body (RIGU) restrains
 Au2A, Au2B
 with sigma for 1-2 distances of 0.004 and sigma for 1-3 distances of 0.004
5. Others
 Sof(Au2B)=0.5*(1-FVAR(2))
 Sof(Au2A)=0.5*FVAR(2)
6.a Aromatic/amide H refined with riding coordinates:
 C10(H10), C11(H11), C12(H12), C13(H13), C16(H16), C17(H17), C18(H18), C19(H19)
;
_olex2_date_sample_completion 2019-04-18
_olex2_date_sample_data_collection 2019-04-18
_olex2_date_sample_submission 2019-04-18
_olex2_exptl_crystal_mounting_method 'Directly plucked from Mother Liqour '
_olex2_submission_special_instructions 'No special instructions were received'

loop_
_space_group_symop_operation_xyz
'x, y, z'
'-x, y, -z+1/2'
'x+1/2, y+1/2, z'
'-x+1/2, y+1/2, -z+1/2'
'-x, -y, -z'
'x, -y, z-1/2'
'-x+1/2, -y+1/2, -z'
'x+1/2, -y+1/2, z-1/2'

loop_
_atom_site_label
_atom_site_type_symbol
_atom_site_fract_x
_atom_site_fract_y
_atom_site_fract_z
_atom_site_U_iso_or_equiv
_atom_site_adp_type
_atom_site_occupancy
_atom_site_site_symmetry_order
_atom_site_calc_flag
_atom_site_refinement_flags_posn
_atom_site_refinement_flags_adp
_atom_site_refinement_flags_occupancy
_atom_site_disorder_assembly
_atom_site_disorder_group
Au1 Au 0.46267(2) -0.02962(2) 0.87014(2) 0.01986(5) Uani 1 1 d . . . . .
Au2A Au 0.500000 0.000000 1.000000 0.0201(7) Uani 0.679(18) 2 d S TU P A 1
Au2B Au 0.566(2) 0.0141(4) 0.9898(3) 0.0294(16) Uani 0.161(9) 1 d . U . A 2
Yb1 Yb 0.500000 0.21000(2) 0.750000 0.01285(6) Uani 1 2 d S T P . .
O1 O 0.7714(4) 0.15478(16) 0.75527(12) 0.0193(6) Uani 1 1 d D . . . .
H1A H 0.837(5) 0.164(3) 0.7260(13) 0.029 Uiso 1 1 d DR . . . .
H1B H 0.832(6) 0.165(3) 0.7855(12) 0.029 Uiso 1 1 d DR . . . .
O2 O 0.9740(4) 0.17471(16) 0.66209(13) 0.0232(6) Uani 1 1 d D . . . .
H2A H 0.936(7) 0.152(2) 0.6327(15) 0.035 Uiso 1 1 d DR . . . .
H2B H 0.975(7) 0.2191(11) 0.653(2) 0.035 Uiso 1 1 d DR . . . .
O3 O -0.1594(7) -0.1060(3) 1.0719(2) 0.0679(16) Uani 1 1 d D . . . .
H3A H -0.248(6) -0.077(3) 1.065(4) 0.102 Uiso 1 1 d DR . . . .
H3B H -0.063(4) -0.084(4) 1.058(3) 0.102 Uiso 1 1 d DR . . . .
O10 O 0.3605(4) 0.26641(15) 0.67684(11) 0.0164(6) Uani 1 1 d . . . . .
O11 O 0.6944(4) 0.28259(15) 0.70786(12) 0.0176(6) Uani 1 1 d . . . . .
N1 N 0.4737(5) 0.1231(2) 0.82391(15) 0.0223(8) Uani 1 1 d . . . . .
C1 C 0.4635(6) 0.0689(2) 0.84353(17) 0.0195(8) Uani 1 1 d . . . . .
C2 C 0.4738(6) -0.1312(2) 0.88628(18) 0.0236(9) Uani 1 1 d . . . . .
C3 C 0.2683(10) -0.0381(4) 1.0163(3) 0.0496(16) Uani 1 1 d . . . . .
C10 C 0.3642(6) 0.2172(2) 0.58757(17) 0.0211(9) Uani 1 1 d . . . . .
H10 H 0.285031 0.182505 0.599216 0.025 Uiso 1 1 calc R . . . .
C11 C 0.4220(6) 0.2177(2) 0.53256(18) 0.0227(9) Uani 1 1 d . . . . .
H11 H 0.384402 0.182584 0.506909 0.027 Uiso 1 1 calc R . . . .
C12 C 0.5331(6) 0.2686(3) 0.51516(18) 0.0256(9) Uani 1 1 d . . . . .
H12 H 0.571915 0.269450 0.477483 0.031 Uiso 1 1 calc R . . . .
C13 C 0.5878(6) 0.3188(2) 0.55363(17) 0.0224(9) Uani 1 1 d . . . . .
H13 H 0.664388 0.354463 0.542144 0.027 Uiso 1 1 calc R . . . .
C14 C 0.5316(5) 0.3172(2) 0.60873(17) 0.0180(8) Uani 1 1 d . . . . .
C15 C 0.5840(5) 0.3708(2) 0.65001(17) 0.0174(8) Uani 1 1 d . . . . .
C16 C 0.5630(6) 0.4414(2) 0.63926(19) 0.0225(9) Uani 1 1 d . . . . .
H16 H 0.506213 0.456226 0.605601 0.027 Uiso 1 1 calc R . . . .
C17 C 0.6244(6) 0.4903(2) 0.6774(2) 0.0287(10) Uani 1 1 d . . . . .
H17 H 0.611215 0.538754 0.669981 0.034 Uiso 1 1 calc R . . . .
C18 C 0.7060(6) 0.4676(2) 0.7267(2) 0.0281(10) Uani 1 1 d . . . . .
H18 H 0.747640 0.500544 0.753521 0.034 Uiso 1 1 calc R . . . .
C19 C 0.7260(6) 0.3970(2) 0.73652(18) 0.0229(9) Uani 1 1 d . . . . .
H19 H 0.782261 0.381365 0.770032 0.027 Uiso 1 1 calc R . . . .
N2 N 0.4899(6) -0.1903(2) 0.89208(17) 0.0278(8) Uani 1 1 d . . . . .
N3 N 0.1401(10) -0.0601(4) 1.0269(3) 0.076(2) Uani 1 1 d . . . . .
N10 N 0.4208(4) 0.26626(18) 0.62455(14) 0.0168(7) Uani 1 1 d . . . . .
N11 N 0.6656(4) 0.35005(18) 0.69852(14) 0.0161(7) Uani 1 1 d . . . . .

loop_
_atom_site_aniso_label
_atom_site_aniso_U_11
_atom_site_aniso_U_22
_atom_site_aniso_U_33
_atom_site_aniso_U_23
_atom_site_aniso_U_13
_atom_site_aniso_U_12
Au1 0.02693(9) 0.01570(8) 0.01683(8) 0.00243(6) -0.00272(6) 0.00095(6)
Au2A 0.0261(13) 0.0206(6) 0.0136(5) 0.0016(4) -0.0005(7) -0.0025(8)
Au2B 0.049(4) 0.0227(11) 0.0159(10) -0.0011(9) -0.0079(16) 0.0051(18)
Yb1 0.01568(11) 0.01295(11) 0.00984(10) 0.000 -0.00180(8) 0.000
O1 0.0185(14) 0.0244(15) 0.0151(14) -0.0011(12) -0.0017(11) 0.0016(12)
O2 0.0327(17) 0.0187(15) 0.0180(15) 0.0021(12) -0.0042(13) -0.0012(13)
O3 0.082(4) 0.079(4) 0.043(3) 0.015(2) 0.012(3) 0.040(3)
O10 0.0188(14) 0.0207(14) 0.0099(12) 0.0017(11) 0.0013(10) 0.0018(11)
O11 0.0209(14) 0.0150(14) 0.0168(14) 0.0022(11) -0.0018(11) -0.0015(11)
N1 0.0267(19) 0.0214(19) 0.0186(17) 0.0027(14) -0.0042(14) 0.0005(15)
C1 0.024(2) 0.021(2) 0.0140(19) -0.0018(15) -0.0023(15) 0.0001(16)
C2 0.032(2) 0.024(2) 0.0149(19) -0.0028(16) -0.0058(17) 0.0001(18)
C3 0.060(4) 0.045(4) 0.043(4) -0.008(3) -0.014(3) 0.010(3)
C10 0.026(2) 0.022(2) 0.0149(19) 0.0000(16) -0.0064(16) -0.0022(17)
C11 0.031(2) 0.023(2) 0.0141(19) -0.0027(16) -0.0081(16) 0.0037(18)
C12 0.028(2) 0.034(3) 0.0143(19) 0.0002(18) -0.0023(17) 0.0035(19)
C13 0.025(2) 0.029(2) 0.0130(19) 0.0032(16) -0.0030(16) -0.0045(18)
C14 0.021(2) 0.019(2) 0.0143(18) 0.0040(15) -0.0032(15) 0.0016(16)
C15 0.021(2) 0.0168(19) 0.0144(18) 0.0017(15) -0.0010(15) -0.0004(15)
C16 0.024(2) 0.018(2) 0.026(2) 0.0041(17) -0.0001(17) -0.0014(16)
C17 0.034(3) 0.018(2) 0.035(3) -0.0007(19) 0.005(2) -0.0052(18)
C18 0.033(2) 0.022(2) 0.029(2) -0.0070(19) 0.0028(19) -0.0104(19)
C19 0.023(2) 0.027(2) 0.019(2) -0.0024(17) -0.0013(16) -0.0083(18)
N2 0.040(2) 0.0183(19) 0.025(2) 0.0002(15) -0.0030(17) -0.0009(16)
N3 0.084(5) 0.055(4) 0.088(5) -0.011(4) 0.020(4) 0.003(4)
N10 0.0197(16) 0.0195(17) 0.0109(15) 0.0031(13) -0.0042(12) 0.0023(13)
N11 0.0174(16) 0.0170(16) 0.0139(15) -0.0002(13) -0.0004(12) -0.0029(13)

loop_
_atom_type_symbol
_atom_type_description
_atom_type_scat_dispersion_real
_atom_type_scat_dispersion_imag
_atom_type_scat_source
C C 0.0033 0.0016 'International Tables Vol C Tables 4.2.6.8 and 6.1.1.4'
H H 0.0000 0.0000 'International Tables Vol C Tables 4.2.6.8 and 6.1.1.4'
Au Au -2.0133 8.8022 'International Tables Vol C Tables 4.2.6.8 and 6.1.1.4'
N N 0.0061 0.0033 'International Tables Vol C Tables 4.2.6.8 and 6.1.1.4'
O O 0.0106 0.0060 'International Tables Vol C Tables 4.2.6.8 and 6.1.1.4'
Yb Yb -0.3850 5.5486 'International Tables Vol C Tables 4.2.6.8 and 6.1.1.4'

loop_
_geom_angle_atom_site_label_1
_geom_angle_atom_site_label_2
_geom_angle_atom_site_label_3
_geom_angle
_geom_angle_site_symmetry_1
_geom_angle_site_symmetry_3
_geom_angle_publ_flag
Au2A Au1 Au2B 10.5(3) . 5_657 ?
C1 Au1 Au2A 98.04(12) . . ?
C1 Au1 Au2B 91.9(2) . . ?
C1 Au1 Au2B 103.42(17) . 5_657 ?
C2 Au1 Au2A 89.10(12) . . ?
C2 Au1 Au2B 94.54(19) . . ?
C2 Au1 Au2B 84.17(17) . 5_657 ?
C2 Au1 C1 172.11(18) . . ?
Au1 Au2A Au1 180.0 5_657 . ?
C3 Au2A Au1 93.25(18) . . ?
C3 Au2A Au1 93.25(18) 5_657 5_657 ?
C3 Au2A Au1 86.75(18) . 5_657 ?
C3 Au2A Au1 86.75(18) 5_657 . ?
C3 Au2A C3 180.0(4) 5_657 . ?
Au1 Au2B Au1 158.0(6) . 5_657 ?
Au2B Au2B Au1 92.3(4) 5_657 . ?
Au2B Au2B C3 9.6(3) 5_657 . ?
Au2B Au2B N3 165.1(3) 5_657 5_657 ?
C3 Au2B Au1 98.8(3) 5_657 5_657 ?
C3 Au2B Au1 102.9(6) 5_657 . ?
C3 Au2B Au1 73.8(4) . 5_657 ?
C3 Au2B Au1 84.3(3) . . ?
C3 Au2B C3 171.2(3) 5_657 . ?
C3 Au2B N3 3.5(4) 5_657 5_657 ?
N3 Au2B Au1 101.8(3) 5_657 5_657 ?
N3 Au2B Au1 100.0(4) 5_657 . ?
N3 Au2B C3 174.7(3) 5_657 . ?
O1 Yb1 O1 126.75(15) . 2_656 ?
O1 Yb1 N1 75.02(12) . . ?
O1 Yb1 N1 75.02(12) 2_656 2_656 ?
O1 Yb1 N1 69.20(11) 2_656 . ?
O1 Yb1 N1 69.20(11) . 2_656 ?
O10 Yb1 O1 131.20(10) . . ?
O10 Yb1 O1 131.20(10) 2_656 2_656 ?
O10 Yb1 O1 76.23(10) 2_656 . ?
O10 Yb1 O1 76.23(10) . 2_656 ?
O10 Yb1 O10 124.01(15) . 2_656 ?
O10 Yb1 N1 145.34(11) 2_656 2_656 ?
O10 Yb1 N1 79.64(11) . 2_656 ?
O10 Yb1 N1 145.34(11) . . ?
O10 Yb1 N1 79.64(11) 2_656 . ?
O11 Yb1 O1 72.56(10) 2_656 2_656 ?
O11 Yb1 O1 147.39(10) 2_656 . ?
O11 Yb1 O1 147.39(10) . 2_656 ?
O11 Yb1 O1 72.56(10) . . ?
O11 Yb1 O10 72.01(10) . . ?
O11 Yb1 O10 72.01(10) 2_656 2_656 ?
O11 Yb1 O10 74.96(10) . 2_656 ?
O11 Yb1 O10 74.96(10) 2_656 . ?
O11 Yb1 O11 105.48(15) 2_656 . ?
O11 Yb1 N1 91.99(12) . 2_656 ?
O11 Yb1 N1 142.57(11) . . ?
O11 Yb1 N1 91.99(12) 2_656 . ?
O11 Yb1 N1 142.57(11) 2_656 2_656 ?
N1 Yb1 N1 93.60(18) . 2_656 ?
Yb1 O1 H1A 113(3) . . ?
Yb1 O1 H1B 114(3) . . ?
H1A O1 H1B 106(4) . . ?
H2A O2 H2B 107(4) . . ?
H3A O3 H3B 106(4) . . ?
N10 O10 Yb1 122.2(2) . . ?
N11 O11 Yb1 123.4(2) . . ?
C1 N1 Yb1 157.7(3) . . ?
N1 C1 Au1 173.1(4) . . ?
N2 C2 Au1 174.3(4) . . ?
Au2B C3 Au2B 8.8(3) 5_657 . ?
N3 C3 Au2A 177.9(7) . . ?
N3 C3 Au2B 172.2(8) . 5_657 ?
N3 C3 Au2B 179.0(7) . . ?
C11 C10 H10 120.0 . . ?
N10 C10 H10 120.0 . . ?
N10 C10 C11 119.9(4) . . ?
C10 C11 H11 119.8 . . ?
C12 C11 C10 120.3(4) . . ?
C12 C11 H11 119.8 . . ?
C11 C12 H12 120.6 . . ?
C11 C12 C13 118.7(4) . . ?
C13 C12 H12 120.6 . . ?
C12 C13 H13 119.7 . . ?
C14 C13 C12 120.6(4) . . ?
C14 C13 H13 119.7 . . ?
C13 C14 C15 121.7(4) . . ?
N10 C14 C13 119.2(4) . . ?
N10 C14 C15 119.1(4) . . ?
C16 C15 C14 121.8(4) . . ?
N11 C15 C14 118.6(4) . . ?
N11 C15 C16 119.5(4) . . ?
C15 C16 H16 119.9 . . ?
C17 C16 C15 120.2(4) . . ?
C17 C16 H16 119.9 . . ?
C16 C17 H17 120.4 . . ?
C16 C17 C18 119.1(4) . . ?
C18 C17 H17 120.4 . . ?
C17 C18 H18 120.1 . . ?
C19 C18 C17 119.8(4) . . ?
C19 C18 H18 120.1 . . ?
C18 C19 H19 119.9 . . ?
N11 C19 C18 120.1(4) . . ?
N11 C19 H19 119.9 . . ?
C3 N3 Au2B 4.3(4) . 5_657 ?
O10 N10 C10 119.3(3) . . ?
O10 N10 C14 119.4(3) . . ?
C10 N10 C14 121.3(4) . . ?
O11 N11 C15 119.9(3) . . ?
O11 N11 C19 118.6(3) . . ?
C19 N11 C15 121.4(4) . . ?

loop_
_geom_bond_atom_site_label_1
_geom_bond_atom_site_label_2
_geom_bond_distance
_geom_bond_site_symmetry_2
_geom_bond_publ_flag
Au1 Au2A 3.1461(5) . ?
Au1 Au2B 3.058(2) . ?
Au1 Au2B 3.352(7) 5_657 ?
Au1 C1 1.991(4) . ?
Au1 C2 1.984(5) . ?
Au2A C3 1.987(8) 5_657 ?
Au2A C3 1.987(8) . ?
Au2B Au2B 1.26(4) 5_657 ?
Au2B C3 1.38(2) 5_657 ?
Au2B C3 2.604(19) . ?
Au2B N3 2.490(19) 5_657 ?
Yb1 O1 2.361(3) . ?
Yb1 O1 2.361(3) 2_656 ?
Yb1 O10 2.302(3) 2_656 ?
Yb1 O10 2.302(3) . ?
Yb1 O11 2.296(3) 2_656 ?
Yb1 O11 2.296(3) . ?
Yb1 N1 2.431(4) . ?
Yb1 N1 2.431(4) 2_656 ?
O1 H1A 0.891(19) . ?
O1 H1B 0.876(19) . ?
O2 H2A 0.871(19) . ?
O2 H2B 0.878(19) . ?
O3 H3A 0.90(2) . ?
O3 H3B 0.92(2) . ?
O10 N10 1.336(4) . ?
O11 N11 1.330(4) . ?
N1 C1 1.142(6) . ?
C2 N2 1.148(6) . ?
C3 N3 1.115(9) . ?
C10 H10 0.9500 . ?
C10 C11 1.390(6) . ?
C10 N10 1.355(5) . ?
C11 H11 0.9500 . ?
C11 C12 1.371(7) . ?
C12 H12 0.9500 . ?
C12 C13 1.388(6) . ?
C13 H13 0.9500 . ?
C13 C14 1.388(6) . ?
C14 C15 1.472(6) . ?
C14 N10 1.359(5) . ?
C15 C16 1.385(6) . ?
C15 N11 1.365(5) . ?
C16 H16 0.9500 . ?
C16 C17 1.382(7) . ?
C17 H17 0.9500 . ?
C17 C18 1.393(7) . ?
C18 H18 0.9500 . ?
C18 C19 1.380(7) . ?
C19 H19 0.9500 . ?
C19 N11 1.353(5) . ?
